data_7705576
loop_
_publ_author_name
'Banerjee, Samya'
'Dutta, Sayan'
'Sarkar, Samir Kumar'
'Graw, Nico'
'Herbst-Irmer, Regine'
'Koley, Debasis'
'Stalke, Dietmar'
'Roesky, Herbert W.'

_publ_section_title
;
 Amidinate based indium(III) monohalides and \b-diketiminate stabilized
 In(II)-In(II) bond: synthesis, crystal structure, and computational
 study.
;
_journal_issue 40
_journal_name_full 'Dalton transactions (Cambridge, England : 2003)'
_journal_page_first 14231
_journal_page_last 14236
_journal_paper_doi 10.1039/d0dt03161e
_journal_volume 49
_journal_year 2020
_chemical_formula_moiety 'C30 H46 Br In N4, 0.5 (C7 H8)'
_chemical_formula_sum 'C33.5 H50 Br In N4'
_chemical_formula_weight 703.50
_space_group_crystal_system monoclinic
_space_group_IT_number 14
_space_group_name_Hall '-P 2yn'
_space_group_name_H-M_alt 'P 1 21/n 1'
_atom_sites_solution_hydrogens geom
_audit_creation_method SHELXL-2018/3
_audit_update_record
;
2020-09-04 deposited with the CCDC.	2020-10-01 downloaded from the CCDC.
;
_cell_angle_alpha 90
_cell_angle_beta 94.32(2)
_cell_angle_gamma 90
_cell_formula_units_Z 4
_cell_length_a 9.763(2)
_cell_length_b 21.991(3)
_cell_length_c 15.761(2)
_cell_measurement_reflns_used 9855
_cell_measurement_temperature 100(2)
_cell_measurement_theta_max 27.49
_cell_measurement_theta_min 2.2605
_cell_volume 3374.2(9)
_computing_cell_refinement 'SAINT V8.38A'
_computing_data_collection 'APEX2 v2012.2'
_computing_data_reduction 'SAINT V8.38A'
_computing_molecular_graphics 'XP Version 5.1'
_computing_publication_material 'XP Version 5.1'
_computing_structure_refinement 'SHELXL-2018/3 (Sheldrick, 2018)'
_computing_structure_solution 'SHELXT(G.M.Sheldrick,Acta Cryst.(2015)A71,3-8)'
_diffrn_ambient_temperature 100(2)
_diffrn_measured_fraction_theta_full 1.000
_diffrn_measured_fraction_theta_max 0.999
_diffrn_measurement_device_type 'Bruker Smart APEX II Quazar'
_diffrn_measurement_method 'omega scans'
_diffrn_radiation_type MoK\a
_diffrn_radiation_wavelength 0.71073
_diffrn_reflns_av_R_equivalents 0.0308
_diffrn_reflns_av_unetI/netI 0.0155
_diffrn_reflns_Laue_measured_fraction_full 1.000
_diffrn_reflns_Laue_measured_fraction_max 0.999
_diffrn_reflns_limit_h_max 12
_diffrn_reflns_limit_h_min -12
_diffrn_reflns_limit_k_max 28
_diffrn_reflns_limit_k_min -28
_diffrn_reflns_limit_l_max 20
_diffrn_reflns_limit_l_min -20
_diffrn_reflns_number 74445
_diffrn_reflns_point_group_measured_fraction_full 1.000
_diffrn_reflns_point_group_measured_fraction_max 0.999
_diffrn_reflns_theta_full 25.242
_diffrn_reflns_theta_max 27.497
_diffrn_reflns_theta_min 1.593
_diffrn_source 'INCOATEC Microsource'
_exptl_absorpt_coefficient_mu 1.912
_exptl_absorpt_correction_T_max 0.4305
_exptl_absorpt_correction_T_min 0.3177
_exptl_absorpt_correction_type multi-scan
_exptl_absorpt_process_details SADABS-2016/2
_exptl_crystal_colour colourless
_exptl_crystal_density_diffrn 1.385
_exptl_crystal_description block
_exptl_crystal_F_000 1452
_exptl_crystal_size_max 0.374
_exptl_crystal_size_mid 0.239
_exptl_crystal_size_min 0.128
_refine_diff_density_max 0.372
_refine_diff_density_min -0.191
_refine_diff_density_rms 0.049
_refine_ls_extinction_method none
_refine_ls_goodness_of_fit_ref 1.034
_refine_ls_hydrogen_treatment constr
_refine_ls_matrix_type full
_refine_ls_number_parameters 401
_refine_ls_number_reflns 7762
_refine_ls_number_restraints 118
_refine_ls_restrained_S_all 1.028
_refine_ls_R_factor_all 0.0209
_refine_ls_R_factor_gt 0.0172
_refine_ls_shift/su_max 0.002
_refine_ls_shift/su_mean 0.000
_refine_ls_structure_factor_coef Fsqd
_refine_ls_weighting_details 'w=1/[\s^2^(Fo^2^)+(0.0195P)^2^+1.3231P] where P=(Fo^2^+2Fc^2^)/3'
_refine_ls_weighting_scheme calc
_refine_ls_wR_factor_gt 0.0402
_refine_ls_wR_factor_ref 0.0415
_reflns_Friedel_coverage 0.000
_reflns_number_gt 7057
_reflns_number_total 7762
_reflns_threshold_expression 'I > 2\s(I)'
_cod_data_source_file d0dt03161e2.cif
_cod_data_source_block sad
_cod_depositor_comments 'Adding full bibliography for 7705574--7705577.cif.'
_cod_original_sg_symbol_H-M 'P 21/n'
_cod_original_formula_sum 'C33.50 H50 Br In N4'
_cod_database_code 7705576
_shelx_shelxl_version_number 2018/3
_shelx_space_group_comment
;
The symmetry employed for this shelxl refinement is uniquely defined
by the following loop, which should always be used as a source of
symmetry information in preference to the above space-group names.
They are only intended as comments.
;
_shelx_estimated_absorpt_t_min 0.535
_shelx_estimated_absorpt_t_max 0.792

loop_
_space_group_symop_operation_xyz
'x, y, z'
'-x+1/2, y+1/2, -z+1/2'
'-x, -y, -z'
'x-1/2, -y-1/2, z-1/2'

loop_
_atom_site_label
_atom_site_type_symbol
_atom_site_fract_x
_atom_site_fract_y
_atom_site_fract_z
_atom_site_U_iso_or_equiv
_atom_site_adp_type
_atom_site_occupancy
_atom_site_site_symmetry_order
_atom_site_calc_flag
_atom_site_refinement_flags_posn
_atom_site_refinement_flags_adp
_atom_site_refinement_flags_occupancy
_atom_site_disorder_assembly
_atom_site_disorder_group
In1 In 0.27527(2) 0.73895(2) 0.68317(2) 0.01276(3) Uani 1 1 d . . . . .
Br1 Br 0.05179(2) 0.68750(2) 0.62752(2) 0.02026(4) Uani 1 1 d . . . . .
N1 N 0.40995(11) 0.69993(5) 0.78582(7) 0.0147(2) Uani 1 1 d . . . . .
N2 N 0.41597(11) 0.66293(5) 0.65436(7) 0.0156(2) Uani 1 1 d . . . . .
N3 N 0.18657(11) 0.82866(5) 0.71553(7) 0.0147(2) Uani 1 1 d . . . . .
N4 N 0.35973(11) 0.82274(5) 0.63129(7) 0.0159(2) Uani 1 1 d . . . . .
C1 C 0.47099(13) 0.66138(6) 0.73387(8) 0.0150(3) Uani 1 1 d . . . . .
C2 C 0.59011(13) 0.62199(6) 0.76320(8) 0.0154(3) Uani 1 1 d . . . . .
C3 C 0.72366(14) 0.64206(6) 0.75384(9) 0.0181(3) Uani 1 1 d . . . . .
H3 H 0.738413 0.680308 0.728021 0.022 Uiso 1 1 calc R U . . .
C4 C 0.83487(15) 0.60638(7) 0.78208(10) 0.0228(3) Uani 1 1 d . . . . .
H4 H 0.925722 0.620388 0.776220 0.027 Uiso 1 1 calc R U . . .
C5 C 0.81353(15) 0.55022(7) 0.81890(10) 0.0252(3) Uani 1 1 d . . . . .
H5 H 0.889846 0.525940 0.838685 0.030 Uiso 1 1 calc R U . . .
C6 C 0.68096(15) 0.52943(7) 0.82689(9) 0.0225(3) Uani 1 1 d . . . . .
H6 H 0.666587 0.490623 0.851170 0.027 Uiso 1 1 calc R U . . .
C7 C 0.56925(14) 0.56531(6) 0.79941(8) 0.0175(3) Uani 1 1 d . . . . .
H7 H 0.478520 0.551172 0.805337 0.021 Uiso 1 1 calc R U . . .
C8 C 0.46547(14) 0.72463(6) 0.86931(8) 0.0171(3) Uani 1 1 d . . . . .
C9 C 0.52157(16) 0.67634(7) 0.93300(9) 0.0233(3) Uani 1 1 d . . . . .
H9A H 0.453974 0.643642 0.936235 0.035 Uiso 1 1 calc R U . . .
H9B H 0.539346 0.694946 0.989258 0.035 Uiso 1 1 calc R U . . .
H9C H 0.607252 0.659591 0.914215 0.035 Uiso 1 1 calc R U . . .
C10 C 0.34402(16) 0.75628(7) 0.90647(9) 0.0237(3) Uani 1 1 d . . . . .
H10A H 0.310706 0.789218 0.868433 0.036 Uiso 1 1 calc R U . . .
H10B H 0.373497 0.773108 0.962469 0.036 Uiso 1 1 calc R U . . .
H10C H 0.270036 0.726812 0.912327 0.036 Uiso 1 1 calc R U . . .
C11 C 0.57690(16) 0.77213(7) 0.85594(10) 0.0250(3) Uani 1 1 d . . . . .
H11A H 0.655850 0.752268 0.832795 0.037 Uiso 1 1 calc R U . . .
H11B H 0.606041 0.791234 0.910518 0.037 Uiso 1 1 calc R U . . .
H11C H 0.539988 0.803240 0.815977 0.037 Uiso 1 1 calc R U . . .
C12 C 0.42935(15) 0.61781(7) 0.58518(9) 0.0193(3) Uani 1 1 d . . . . .
C13 C 0.35028(18) 0.55979(7) 0.60374(10) 0.0272(3) Uani 1 1 d . . . . .
H13A H 0.354917 0.531317 0.556210 0.041 Uiso 1 1 calc R U . . .
H13B H 0.254089 0.569946 0.610887 0.041 Uiso 1 1 calc R U . . .
H13C H 0.391206 0.540954 0.656019 0.041 Uiso 1 1 calc R U . . .
C14 C 0.57846(16) 0.60240(8) 0.56877(10) 0.0300(4) Uani 1 1 d . . . . .
H14A H 0.579813 0.578603 0.516272 0.045 Uiso 1 1 calc R U . . .
H14B H 0.620263 0.578658 0.616575 0.045 Uiso 1 1 calc R U . . .
H14C H 0.630462 0.640099 0.563006 0.045 Uiso 1 1 calc R U . . .
C15 C 0.36091(16) 0.64743(7) 0.50486(9) 0.0234(3) Uani 1 1 d . . . . .
H15A H 0.362784 0.619065 0.456995 0.035 Uiso 1 1 calc R U . . .
H15B H 0.410710 0.684595 0.491998 0.035 Uiso 1 1 calc R U . . .
H15C H 0.265463 0.657567 0.514182 0.035 Uiso 1 1 calc R U . . .
C16 C 0.27004(13) 0.85889(6) 0.66699(8) 0.0144(3) Uani 1 1 d . . . . .
C17 C 0.26748(13) 0.92656(6) 0.65491(9) 0.0163(3) Uani 1 1 d . . . . .
C18 C 0.32621(14) 0.96395(7) 0.71938(9) 0.0200(3) Uani 1 1 d . . . . .
H18 H 0.362552 0.946642 0.771533 0.024 Uiso 1 1 calc R U . . .
C19 C 0.33154(15) 1.02660(7) 0.70726(10) 0.0247(3) Uani 1 1 d . . . . .
H19 H 0.371519 1.051999 0.751163 0.030 Uiso 1 1 calc R U . . .
C20 C 0.27875(16) 1.05186(7) 0.63146(11) 0.0283(4) Uani 1 1 d . . . . .
H20 H 0.283833 1.094550 0.623020 0.034 Uiso 1 1 calc R U . . .
C21 C 0.21831(16) 1.01506(7) 0.56758(10) 0.0258(3) Uani 1 1 d . . . . .
H21 H 0.180713 1.032685 0.515938 0.031 Uiso 1 1 calc R U . . .
C22 C 0.21270(14) 0.95228(6) 0.57908(9) 0.0199(3) Uani 1 1 d . . . . .
H22 H 0.171588 0.927109 0.535269 0.024 Uiso 1 1 calc R U . . .
C23 C 0.05275(13) 0.84970(6) 0.74458(9) 0.0167(3) Uani 1 1 d . . . . .
C24 C 0.00161(15) 0.79879(7) 0.80086(9) 0.0213(3) Uani 1 1 d . . . . .
H24A H -0.089936 0.809146 0.818033 0.032 Uiso 1 1 calc R U . . .
H24B H 0.065190 0.794194 0.851604 0.032 Uiso 1 1 calc R U . . .
H24C H -0.003066 0.760543 0.768872 0.032 Uiso 1 1 calc R U . . .
C25 C 0.06414(15) 0.90795(7) 0.79840(10) 0.0233(3) Uani 1 1 d . . . . .
H25A H 0.083115 0.942580 0.761941 0.035 Uiso 1 1 calc R U . . .
H25B H 0.139002 0.903575 0.843011 0.035 Uiso 1 1 calc R U . . .
H25C H -0.022428 0.914879 0.824588 0.035 Uiso 1 1 calc R U . . .
C26 C -0.05163(14) 0.85856(7) 0.66812(9) 0.0228(3) Uani 1 1 d . . . . .
H26A H -0.019170 0.890477 0.631156 0.034 Uiso 1 1 calc R U . . .
H26B H -0.140418 0.870458 0.688114 0.034 Uiso 1 1 calc R U . . .
H26C H -0.062103 0.820410 0.636148 0.034 Uiso 1 1 calc R U . . .
C27 C 0.47889(14) 0.83885(6) 0.58198(9) 0.0174(3) Uani 1 1 d . . . . .
C28 C 0.54866(15) 0.89984(7) 0.60527(10) 0.0236(3) Uani 1 1 d . . . . .
H28A H 0.634992 0.902848 0.577599 0.035 Uiso 1 1 calc R U . . .
H28B H 0.567757 0.902289 0.667114 0.035 Uiso 1 1 calc R U . . .
H28C H 0.487730 0.933291 0.585950 0.035 Uiso 1 1 calc R U . . .
C29 C 0.43135(16) 0.83823(8) 0.48702(9) 0.0255(3) Uani 1 1 d . . . . .
H29A H 0.510954 0.843352 0.453357 0.038 Uiso 1 1 calc R U . . .
H29B H 0.366337 0.871575 0.474533 0.038 Uiso 1 1 calc R U . . .
H29C H 0.386357 0.799377 0.472482 0.038 Uiso 1 1 calc R U . . .
C30 C 0.58614(14) 0.78875(7) 0.60056(9) 0.0224(3) Uani 1 1 d . . . . .
H30A H 0.544743 0.749048 0.586671 0.034 Uiso 1 1 calc R U . . .
H30B H 0.618237 0.789752 0.660978 0.034 Uiso 1 1 calc R U . . .
H30C H 0.664024 0.795434 0.565918 0.034 Uiso 1 1 calc R U . . .
C31 C 0.8555(4) 0.46470(18) 0.6305(2) 0.0368(8) Uani 0.5 1 d D U P A -1
H31A H 0.888306 0.488160 0.680860 0.055 Uiso 0.5 1 calc R U P A -1
H31B H 0.870255 0.421264 0.641634 0.055 Uiso 0.5 1 calc R U P A -1
H31C H 0.757230 0.472360 0.617570 0.055 Uiso 0.5 1 calc R U P A -1
C32 C 0.9338(8) 0.4838(3) 0.5554(3) 0.0253(11) Uani 0.5 1 d D U P A -1
C33 C 1.0129(10) 0.4425(3) 0.5135(4) 0.0284(14) Uani 0.5 1 d D U P A -1
H33 H 1.020593 0.401727 0.533365 0.034 Uiso 0.5 1 calc R U P A -1
C34 C 1.0800(10) 0.4597(4) 0.4438(4) 0.0336(16) Uani 0.5 1 d D U P A -1
H34 H 1.130893 0.430485 0.414879 0.040 Uiso 0.5 1 calc R U P A -1
C35 C 1.0740(9) 0.5189(4) 0.4157(4) 0.0343(14) Uani 0.5 1 d D U P A -1
H35 H 1.121459 0.530904 0.367941 0.041 Uiso 0.5 1 calc R U P A -1
C36 C 0.9983(10) 0.5605(4) 0.4575(4) 0.0364(17) Uani 0.5 1 d D U P A -1
H36 H 0.994211 0.601550 0.438497 0.044 Uiso 0.5 1 calc R U P A -1
C37 C 0.9286(9) 0.5438(3) 0.5264(4) 0.0287(14) Uani 0.5 1 d D U P A -1
H37 H 0.876642 0.573108 0.554444 0.034 Uiso 0.5 1 calc R U P A -1

loop_
_atom_site_aniso_label
_atom_site_aniso_U_11
_atom_site_aniso_U_22
_atom_site_aniso_U_33
_atom_site_aniso_U_23
_atom_site_aniso_U_13
_atom_site_aniso_U_12
In1 0.01289(5) 0.01244(5) 0.01296(5) 0.00070(3) 0.00094(3) 0.00143(3)
Br1 0.01744(7) 0.02063(7) 0.02245(7) -0.00433(5) -0.00018(5) -0.00261(5)
N1 0.0149(5) 0.0162(6) 0.0128(5) -0.0005(4) -0.0006(4) 0.0021(4)
N2 0.0176(6) 0.0150(6) 0.0143(5) 0.0005(4) 0.0014(4) 0.0039(4)
N3 0.0136(5) 0.0142(6) 0.0165(5) -0.0004(4) 0.0025(4) 0.0007(4)
N4 0.0144(5) 0.0148(6) 0.0190(6) 0.0010(4) 0.0044(4) -0.0001(4)
C1 0.0135(6) 0.0146(6) 0.0170(6) 0.0022(5) 0.0022(5) -0.0013(5)
C2 0.0164(6) 0.0165(7) 0.0131(6) -0.0002(5) 0.0005(5) 0.0027(5)
C3 0.0184(7) 0.0170(7) 0.0192(7) 0.0021(5) 0.0035(5) 0.0007(5)
C4 0.0150(7) 0.0251(8) 0.0284(8) 0.0011(6) 0.0030(6) 0.0016(6)
C5 0.0189(7) 0.0230(8) 0.0333(8) 0.0051(6) -0.0007(6) 0.0076(6)
C6 0.0239(7) 0.0169(7) 0.0265(8) 0.0059(6) 0.0005(6) 0.0027(6)
C7 0.0161(6) 0.0182(7) 0.0182(7) 0.0009(5) 0.0015(5) 0.0002(5)
C8 0.0180(7) 0.0192(7) 0.0137(6) -0.0019(5) -0.0017(5) 0.0005(5)
C9 0.0290(8) 0.0242(8) 0.0157(7) 0.0007(6) -0.0042(6) 0.0024(6)
C10 0.0239(7) 0.0312(8) 0.0157(7) -0.0061(6) -0.0002(6) 0.0060(6)
C11 0.0262(8) 0.0232(8) 0.0253(8) -0.0044(6) 0.0004(6) -0.0059(6)
C12 0.0238(7) 0.0195(7) 0.0147(6) -0.0024(5) 0.0012(5) 0.0065(6)
C13 0.0436(9) 0.0177(7) 0.0196(7) -0.0020(6) -0.0026(7) 0.0006(7)
C14 0.0291(8) 0.0389(10) 0.0224(8) -0.0077(7) 0.0035(6) 0.0151(7)
C15 0.0320(8) 0.0239(8) 0.0142(6) 0.0000(6) 0.0015(6) 0.0064(6)
C16 0.0129(6) 0.0161(7) 0.0137(6) -0.0001(5) -0.0022(5) 0.0002(5)
C17 0.0141(6) 0.0150(7) 0.0205(7) -0.0004(5) 0.0058(5) -0.0008(5)
C18 0.0161(7) 0.0207(7) 0.0238(7) -0.0031(6) 0.0057(5) -0.0032(5)
C19 0.0180(7) 0.0211(8) 0.0364(9) -0.0088(6) 0.0111(6) -0.0062(6)
C20 0.0240(8) 0.0145(7) 0.0485(10) 0.0018(7) 0.0162(7) -0.0011(6)
C21 0.0242(8) 0.0215(8) 0.0329(8) 0.0089(6) 0.0097(6) 0.0049(6)
C22 0.0187(7) 0.0181(7) 0.0234(7) 0.0003(6) 0.0055(5) 0.0009(5)
C23 0.0136(6) 0.0160(7) 0.0212(7) -0.0016(5) 0.0062(5) 0.0011(5)
C24 0.0194(7) 0.0211(7) 0.0246(7) 0.0003(6) 0.0088(6) -0.0003(6)
C25 0.0219(7) 0.0211(7) 0.0281(8) -0.0065(6) 0.0096(6) -0.0007(6)
C26 0.0158(7) 0.0263(8) 0.0264(8) 0.0017(6) 0.0021(6) 0.0028(6)
C27 0.0145(6) 0.0190(7) 0.0194(7) 0.0015(5) 0.0055(5) -0.0016(5)
C28 0.0171(7) 0.0223(8) 0.0321(8) -0.0003(6) 0.0068(6) -0.0032(6)
C29 0.0236(7) 0.0338(9) 0.0199(7) 0.0022(6) 0.0065(6) 0.0004(6)
C30 0.0168(7) 0.0248(8) 0.0267(7) 0.0020(6) 0.0078(6) 0.0024(6)
C31 0.0351(19) 0.044(2) 0.0307(18) -0.0123(15) 0.0005(15) -0.0031(16)
C32 0.021(2) 0.032(2) 0.021(3) -0.008(2) -0.005(2) -0.0019(16)
C33 0.029(3) 0.021(2) 0.034(4) -0.010(3) 0.000(3) 0.005(2)
C34 0.023(2) 0.041(3) 0.037(4) -0.016(3) 0.003(3) -0.0037(18)
C35 0.028(2) 0.044(3) 0.030(4) -0.006(3) -0.001(3) -0.0116(18)
C36 0.031(3) 0.031(2) 0.047(5) 0.001(3) -0.002(3) -0.0075(18)
C37 0.024(3) 0.022(2) 0.040(4) -0.010(3) -0.003(3) 0.0011(17)

loop_
_atom_type_symbol
_atom_type_description
_atom_type_scat_dispersion_real
_atom_type_scat_dispersion_imag
_atom_type_scat_source
C C 0.0033 0.0016 'International Tables Vol C Tables 4.2.6.8 and 6.1.1.4'
H H 0.0000 0.0000 'International Tables Vol C Tables 4.2.6.8 and 6.1.1.4'
N N 0.0061 0.0033 'International Tables Vol C Tables 4.2.6.8 and 6.1.1.4'
Br Br -0.2901 2.4595 'International Tables Vol C Tables 4.2.6.8 and 6.1.1.4'
In In -0.7276 1.3100 'International Tables Vol C Tables 4.2.6.8 and 6.1.1.4'

loop_
_geom_angle_atom_site_label_1
_geom_angle_atom_site_label_2
_geom_angle_atom_site_label_3
_geom_angle
_geom_angle_site_symmetry_1
_geom_angle_site_symmetry_3
_geom_angle_publ_flag
N1 In1 N4 112.51(4) . . ?
N1 In1 N3 113.65(4) . . ?
N4 In1 N3 60.46(4) . . ?
N1 In1 N2 60.70(4) . . ?
N4 In1 N2 107.33(4) . . ?
N3 In1 N2 164.82(4) . . ?
N1 In1 Br1 122.14(3) . . ?
N4 In1 Br1 125.28(3) . . ?
N3 In1 Br1 97.70(3) . . ?
N2 In1 Br1 96.97(3) . . ?
N1 In1 C1 30.63(4) . . ?
N4 In1 C1 111.75(4) . . ?
N3 In1 C1 141.94(4) . . ?
N2 In1 C1 30.13(4) . . ?
Br1 In1 C1 113.45(3) . . ?
N1 In1 C16 117.96(4) . . ?
N4 In1 C16 30.24(4) . . ?
N3 In1 C16 30.24(4) . . ?
N2 In1 C16 137.19(4) . . ?
Br1 In1 C16 113.46(3) . . ?
C1 In1 C16 132.88(4) . . ?
C1 N1 C8 128.21(11) . . ?
C1 N1 In1 93.80(8) . . ?
C8 N1 In1 132.17(9) . . ?
C1 N2 C12 128.60(11) . . ?
C1 N2 In1 92.21(8) . . ?
C12 N2 In1 137.58(9) . . ?
C16 N3 C23 127.45(11) . . ?
C16 N3 In1 92.59(8) . . ?
C23 N3 In1 135.22(8) . . ?
C16 N4 C27 129.78(12) . . ?
C16 N4 In1 93.78(8) . . ?
C27 N4 In1 136.21(9) . . ?
N2 C1 N1 113.06(12) . . ?
N2 C1 C2 123.87(12) . . ?
N1 C1 C2 123.07(12) . . ?
N2 C1 In1 57.65(7) . . ?
N1 C1 In1 55.57(7) . . ?
C2 C1 In1 175.08(9) . . ?
C7 C2 C3 119.56(12) . . ?
C7 C2 C1 120.73(12) . . ?
C3 C2 C1 119.70(12) . . ?
C4 C3 C2 120.20(13) . . ?
C3 C4 C5 119.99(13) . . ?
C4 C5 C6 120.13(13) . . ?
C5 C6 C7 120.04(13) . . ?
C6 C7 C2 120.06(13) . . ?
N1 C8 C10 105.29(11) . . ?
N1 C8 C9 114.49(11) . . ?
C10 C8 C9 108.27(11) . . ?
N1 C8 C11 110.00(11) . . ?
C10 C8 C11 108.72(12) . . ?
C9 C8 C11 109.83(12) . . ?
N2 C12 C13 110.04(11) . . ?
N2 C12 C15 105.38(11) . . ?
C13 C12 C15 108.51(12) . . ?
N2 C12 C14 114.04(12) . . ?
C13 C12 C14 110.27(13) . . ?
C15 C12 C14 108.34(12) . . ?
N3 C16 N4 113.07(12) . . ?
N3 C16 C17 124.14(12) . . ?
N4 C16 C17 122.77(11) . . ?
N3 C16 In1 57.17(7) . . ?
N4 C16 In1 55.98(7) . . ?
C17 C16 In1 178.21(9) . . ?
C22 C17 C18 119.71(13) . . ?
C22 C17 C16 120.91(12) . . ?
C18 C17 C16 119.33(13) . . ?
C19 C18 C17 120.03(14) . . ?
C20 C19 C18 120.08(14) . . ?
C19 C20 C21 120.21(14) . . ?
C20 C21 C22 120.12(15) . . ?
C17 C22 C21 119.85(14) . . ?
N3 C23 C26 110.16(11) . . ?
N3 C23 C24 106.38(11) . . ?
C26 C23 C24 108.76(12) . . ?
N3 C23 C25 113.58(11) . . ?
C26 C23 C25 110.17(12) . . ?
C24 C23 C25 107.60(11) . . ?
N4 C27 C30 106.17(11) . . ?
N4 C27 C29 108.43(11) . . ?
C30 C27 C29 109.41(12) . . ?
N4 C27 C28 115.63(11) . . ?
C30 C27 C28 107.32(12) . . ?
C29 C27 C28 109.70(12) . . ?
C33 C32 C37 118.1(5) . . ?
C33 C32 C31 121.4(5) . . ?
C37 C32 C31 120.6(5) . . ?
C34 C33 C32 120.9(6) . . ?
C33 C34 C35 120.5(6) . . ?
C36 C35 C34 119.1(6) . . ?
C35 C36 C37 121.0(6) . . ?
C36 C37 C32 120.3(6) . . ?

loop_
_geom_bond_atom_site_label_1
_geom_bond_atom_site_label_2
_geom_bond_distance
_geom_bond_site_symmetry_2
_geom_bond_publ_flag
In1 N1 2.1822(12) . ?
In1 N4 2.2013(11) . ?
In1 N3 2.2291(11) . ?
In1 N2 2.2320(11) . ?
In1 Br1 2.5537(5) . ?
In1 C1 2.6399(14) . ?
In1 C16 2.6502(14) . ?
N1 C1 1.3482(17) . ?
N1 C8 1.4876(17) . ?
N2 C1 1.3262(17) . ?
N2 C12 1.4872(17) . ?
N3 C16 1.3362(17) . ?
N3 C23 1.4903(16) . ?
N4 C16 1.3377(17) . ?
N4 C27 1.4897(16) . ?
C1 C2 1.4951(18) . ?
C2 C7 1.3923(19) . ?
C2 C3 1.3948(19) . ?
C3 C4 1.385(2) . ?
C4 C5 1.387(2) . ?
C5 C6 1.387(2) . ?
C6 C7 1.389(2) . ?
C8 C10 1.5291(19) . ?
C8 C9 1.5338(19) . ?
C8 C11 1.534(2) . ?
C12 C13 1.531(2) . ?
C12 C15 1.5317(19) . ?
C12 C14 1.535(2) . ?
C16 C17 1.5001(19) . ?
C17 C22 1.392(2) . ?
C17 C18 1.396(2) . ?
C18 C19 1.392(2) . ?
C19 C20 1.382(2) . ?
C20 C21 1.388(2) . ?
C21 C22 1.394(2) . ?
C23 C26 1.531(2) . ?
C23 C24 1.5348(19) . ?
C23 C25 1.5359(19) . ?
C27 C30 1.533(2) . ?
C27 C29 1.533(2) . ?
C27 C28 1.536(2) . ?
C31 C32 1.516(6) . ?
C32 C33 1.391(7) . ?
C32 C37 1.395(7) . ?
C33 C34 1.373(6) . ?
C34 C35 1.376(8) . ?
C35 C36 1.375(8) . ?
C36 C37 1.375(6) . ?

loop_
_geom_torsion_atom_site_label_1
_geom_torsion_atom_site_label_2
_geom_torsion_atom_site_label_3
_geom_torsion_atom_site_label_4
_geom_torsion
_geom_torsion_site_symmetry_1
_geom_torsion_site_symmetry_2
_geom_torsion_site_symmetry_3
_geom_torsion_site_symmetry_4
_geom_torsion_publ_flag
C12 N2 C1 N1 -163.00(12) . . . . ?
In1 N2 C1 N1 4.50(11) . . . . ?
C12 N2 C1 C2 18.1(2) . . . . ?
In1 N2 C1 C2 -174.41(11) . . . . ?
C12 N2 C1 In1 -167.49(15) . . . . ?
C8 N1 C1 N2 -159.89(12) . . . . ?
In1 N1 C1 N2 -4.61(12) . . . . ?
C8 N1 C1 C2 19.0(2) . . . . ?
In1 N1 C1 C2 174.31(11) . . . . ?
C8 N1 C1 In1 -155.28(15) . . . . ?
N2 C1 C2 C7 -95.17(16) . . . . ?
N1 C1 C2 C7 86.03(17) . . . . ?
N2 C1 C2 C3 84.52(17) . . . . ?
N1 C1 C2 C3 -94.28(16) . . . . ?
C7 C2 C3 C4 -1.4(2) . . . . ?
C1 C2 C3 C4 178.92(13) . . . . ?
C2 C3 C4 C5 0.7(2) . . . . ?
C3 C4 C5 C6 0.5(2) . . . . ?
C4 C5 C6 C7 -1.2(2) . . . . ?
C5 C6 C7 C2 0.5(2) . . . . ?
C3 C2 C7 C6 0.8(2) . . . . ?
C1 C2 C7 C6 -179.55(13) . . . . ?
C1 N1 C8 C10 -170.14(13) . . . . ?
In1 N1 C8 C10 44.12(15) . . . . ?
C1 N1 C8 C9 -51.35(18) . . . . ?
In1 N1 C8 C9 162.90(10) . . . . ?
C1 N1 C8 C11 72.89(17) . . . . ?
In1 N1 C8 C11 -72.86(14) . . . . ?
C1 N2 C12 C13 70.79(18) . . . . ?
In1 N2 C12 C13 -90.50(15) . . . . ?
C1 N2 C12 C15 -172.41(13) . . . . ?
In1 N2 C12 C15 26.30(18) . . . . ?
C1 N2 C12 C14 -53.71(19) . . . . ?
In1 N2 C12 C14 145.00(12) . . . . ?
C23 N3 C16 N4 -161.40(12) . . . . ?
In1 N3 C16 N4 -3.02(11) . . . . ?
C23 N3 C16 C17 20.2(2) . . . . ?
In1 N3 C16 C17 178.54(11) . . . . ?
C23 N3 C16 In1 -158.37(14) . . . . ?
C27 N4 C16 N3 -172.03(13) . . . . ?
In1 N4 C16 N3 3.07(11) . . . . ?
C27 N4 C16 C17 6.4(2) . . . . ?
In1 N4 C16 C17 -178.47(11) . . . . ?
C27 N4 C16 In1 -175.10(16) . . . . ?
N3 C16 C17 C22 -105.86(16) . . . . ?
N4 C16 C17 C22 75.85(17) . . . . ?
N3 C16 C17 C18 76.89(17) . . . . ?
N4 C16 C17 C18 -101.41(15) . . . . ?
C22 C17 C18 C19 -0.9(2) . . . . ?
C16 C17 C18 C19 176.41(12) . . . . ?
C17 C18 C19 C20 0.0(2) . . . . ?
C18 C19 C20 C21 1.0(2) . . . . ?
C19 C20 C21 C22 -1.1(2) . . . . ?
C18 C17 C22 C21 0.8(2) . . . . ?
C16 C17 C22 C21 -176.46(12) . . . . ?
C20 C21 C22 C17 0.2(2) . . . . ?
C16 N3 C23 C26 64.14(17) . . . . ?
In1 N3 C23 C26 -84.35(14) . . . . ?
C16 N3 C23 C24 -178.16(13) . . . . ?
In1 N3 C23 C24 33.35(16) . . . . ?
C16 N3 C23 C25 -59.98(18) . . . . ?
In1 N3 C23 C25 151.53(10) . . . . ?
C16 N4 C27 C30 148.28(14) . . . . ?
In1 N4 C27 C30 -24.64(17) . . . . ?
C16 N4 C27 C29 -94.24(16) . . . . ?
In1 N4 C27 C29 92.84(14) . . . . ?
C16 N4 C27 C28 29.4(2) . . . . ?
In1 N4 C27 C28 -143.51(11) . . . . ?
C37 C32 C33 C34 -2.2(11) . . . . ?
C31 C32 C33 C34 177.9(7) . . . . ?
C32 C33 C34 C35 2.2(13) . . . . ?
C33 C34 C35 C36 -0.9(12) . . . . ?
C34 C35 C36 C37 -0.3(13) . . . . ?
C35 C36 C37 C32 0.2(13) . . . . ?
C33 C32 C37 C36 1.1(11) . . . . ?
C31 C32 C37 C36 -179.1(7) . . . . ?
